data_4304319
loop_
_publ_author_name
'Susan E. Latturner'
'Mercouri G. Kanatzidis'

_publ_contact_author
;
M. G. Kanatzidis
;
_publ_contact_author_email ' m-kanatzidis@northwestern.edu '
_publ_section_title
;
RE(AuAl2)nAl2(AuxSi1-x)2: A New Homologous Series of Quaternary
Intermetallics Grown from Aluminum Flux
;
_journal_name_full 'Inorganic Chemistry'
_journal_page_first 2089
_journal_page_last 2097
_journal_paper_doi 10.1021/ic701799z
_journal_volume 47
_journal_year 2008
_chemical_formula_sum 'Al4 Au1.94 Pr Si1.06'
_chemical_formula_weight 660.72
_chemical_name_systematic
; 
 ? 
;
_space_group_IT_number 129
_symmetry_cell_setting tetragonal
_symmetry_space_group_name_Hall '-P 4a 2a'
_symmetry_space_group_name_H-M 'P 4/n m m :2'
_atom_sites_solution_primary direct
_atom_sites_solution_secondary difmap
_audit_creation_method SHELXL-97
_cell_angle_alpha 90.00
_cell_angle_beta 90.00
_cell_angle_gamma 90.00
_cell_formula_units_Z 2
_cell_length_a 6.0443(12)
_cell_length_b 6.0443(12)
_cell_length_c 8.203(2)
_cell_measurement_temperature 293(2)
_cell_volume 299.68(11)
_computing_cell_refinement 'Bruker SAINT software (Bruker, 1999)'
_computing_data_collection 'Bruker SMART software (Bruker, 1997)'
_computing_data_reduction 'Bruker SAINT software (Bruker, 1999)'
_computing_structure_refinement 'SHELXL-97 (Sheldrick, 1997)'
_computing_structure_solution 'SHELXS-97 (Sheldrick, 1990)'
_diffrn_ambient_temperature 293(2)
_diffrn_measured_fraction_theta_full 0.984
_diffrn_measured_fraction_theta_max 0.984
_diffrn_measurement_device_type 'CCD area detector (Bruker AXS)'
_diffrn_measurement_method 'phi and omega scans'
_diffrn_radiation_monochromator graphite
_diffrn_radiation_source 'fine-focus sealed tube'
_diffrn_radiation_type MoK\a
_diffrn_radiation_wavelength 0.71073
_diffrn_reflns_av_R_equivalents 0.0616
_diffrn_reflns_av_sigmaI/netI 0.0224
_diffrn_reflns_limit_h_max 7
_diffrn_reflns_limit_h_min -7
_diffrn_reflns_limit_k_max 8
_diffrn_reflns_limit_k_min -7
_diffrn_reflns_limit_l_max 10
_diffrn_reflns_limit_l_min -10
_diffrn_reflns_number 2838
_diffrn_reflns_theta_full 28.19
_diffrn_reflns_theta_max 28.19
_diffrn_reflns_theta_min 2.48
_exptl_absorpt_coefficient_mu 56.029
_exptl_absorpt_correction_type multi-scan
_exptl_absorpt_process_details SADABS
_exptl_crystal_colour silver
_exptl_crystal_density_diffrn 7.322
_exptl_crystal_density_method 'not measured'
_exptl_crystal_description plate
_exptl_crystal_F_000 558
_exptl_crystal_size_max 0.3
_exptl_crystal_size_mid 0.2
_exptl_crystal_size_min 0.1
_refine_diff_density_max 2.504
_refine_diff_density_min -4.379
_refine_diff_density_rms 0.456
_refine_ls_extinction_coef 0.0111(9)
_refine_ls_extinction_expression Fc^*^=kFc[1+0.001xFc^2^\l^3^/sin(2\q)]^-1/4^
_refine_ls_extinction_method SHELXL
_refine_ls_goodness_of_fit_ref 1.298
_refine_ls_matrix_type full
_refine_ls_number_parameters 20
_refine_ls_number_reflns 245
_refine_ls_number_restraints 0
_refine_ls_restrained_S_all 1.298
_refine_ls_R_factor_all 0.0257
_refine_ls_R_factor_gt 0.0253
_refine_ls_shift/su_max 2.450
_refine_ls_shift/su_mean 0.194
_refine_ls_structure_factor_coef Fsqd
_refine_ls_weighting_details 'calc w=1/[\s^2^(Fo^2^)+(0.0261P)^2^+6.7366P] where P=(Fo^2^+2Fc^2^)/3'
_refine_ls_weighting_scheme calc
_refine_ls_wR_factor_gt 0.0661
_refine_ls_wR_factor_ref 0.0663
_reflns_number_gt 241
_reflns_number_total 245
_reflns_threshold_expression >2sigma(I)
_cod_data_source_file ic701799z-file001_03.cif
_cod_data_source_block 2sl18ac
_cod_original_cell_volume 299.68(12)
_cod_original_sg_symbol_H-M 'P 4/n m m'
_cod_database_code 4304319

loop_
_symmetry_equiv_pos_as_xyz
'x, y, z'
'-x+1/2, -y+1/2, z'
'-y+1/2, x, z'
'y, -x+1/2, z'
'-x, y+1/2, -z'
'x+1/2, -y, -z'
'y+1/2, x+1/2, -z'
'-y, -x, -z'
'-x, -y, -z'
'x-1/2, y-1/2, -z'
'y-1/2, -x, -z'
'-y, x-1/2, -z'
'x, -y-1/2, z'
'-x-1/2, y, z'
'-y-1/2, -x-1/2, z'
'y, x, z'

loop_
_atom_site_label
_atom_site_type_symbol
_atom_site_fract_x
_atom_site_fract_y
_atom_site_fract_z
_atom_site_U_iso_or_equiv
_atom_site_adp_type
_atom_site_occupancy
_atom_site_symmetry_multiplicity
_atom_site_calc_flag
_atom_site_refinement_flags
_atom_site_disorder_assembly
_atom_site_disorder_group
Au1 Au 0.2500 0.2500 0.34930(10) 0.0063(4) Uani 0.916(7) 8 d SP . .
Si1 Si 0.2500 0.2500 0.34930(10) 0.0063(4) Uani 0.08 8 d SP . .
Au2 Au 0.7500 0.2500 0.0000 0.0062(4) Uani 1 8 d S . .
Pr3 Pr 0.7500 0.2500 0.5000 0.0076(4) Uani 1 8 d S . .
Al1 Al 0.0004(4) 0.0004(4) 0.1782(3) 0.0071(8) Uani 1 2 d S . .
Au3 Au 0.2500 0.2500 0.6469(6) 0.009(2) Uani 0.023(6) 8 d SP . .
Si3 Si 0.2500 0.2500 0.6469(6) 0.009(2) Uani 0.98 8 d SP . .

loop_
_atom_site_aniso_label
_atom_site_aniso_U_11
_atom_site_aniso_U_22
_atom_site_aniso_U_33
_atom_site_aniso_U_23
_atom_site_aniso_U_13
_atom_site_aniso_U_12
Au1 0.0095(4) 0.0095(4) 0.0000(5) 0.000 0.000 0.000
Si1 0.0095(4) 0.0095(4) 0.0000(5) 0.000 0.000 0.000
Au2 0.0088(4) 0.0088(4) 0.0011(5) 0.000 0.000 0.000
Pr3 0.0088(5) 0.0088(5) 0.0051(6) 0.000 0.000 0.000
Al1 0.0106(12) 0.0106(12) 0.0000(16) -0.0001(7) -0.0001(7) 0.0008(11)
Au3 0.013(3) 0.013(3) 0.000(3) 0.000 0.000 0.000
Si3 0.013(3) 0.013(3) 0.000(3) 0.000 0.000 0.000

loop_
_atom_type_symbol
_atom_type_description
_atom_type_scat_dispersion_real
_atom_type_scat_dispersion_imag
_atom_type_scat_source
Al Al 0.0645 0.0514 'International Tables Vol C Tables 4.2.6.8 and 6.1.1.4'
Si Si 0.0817 0.0704 'International Tables Vol C Tables 4.2.6.8 and 6.1.1.4'
Pr Pr -0.2180 2.8214 'International Tables Vol C Tables 4.2.6.8 and 6.1.1.4'
Au Au -2.0133 8.8022 'International Tables Vol C Tables 4.2.6.8 and 6.1.1.4'

loop_
_geom_angle_atom_site_label_1
_geom_angle_atom_site_label_2
_geom_angle_atom_site_label_3
_geom_angle
_geom_angle_site_symmetry_1
_geom_angle_site_symmetry_3
_geom_angle_publ_flag
Au3 Au1 Al1 123.34(6) . . ?
Au3 Au1 Al1 123.34(6) . 2 ?
Al1 Au1 Al1 113.31(12) . 2 ?
Au3 Au1 Al1 123.34(6) . 4 ?
Al1 Au1 Al1 72.41(6) . 4 ?
Al1 Au1 Al1 72.41(6) 2 4 ?
Au3 Au1 Al1 123.34(6) . 3 ?
Al1 Au1 Al1 72.41(6) . 3 ?
Al1 Au1 Al1 72.41(6) 2 3 ?
Al1 Au1 Al1 113.31(12) 4 3 ?
Au3 Au1 Pr3 67.754(15) . . ?
Al1 Au1 Pr3 139.011(8) . . ?
Al1 Au1 Pr3 70.21(4) 2 . ?
Al1 Au1 Pr3 139.011(8) 4 . ?
Al1 Au1 Pr3 70.21(4) 3 . ?
Au3 Au1 Pr3 67.754(15) . 9_666 ?
Al1 Au1 Pr3 139.011(8) . 9_666 ?
Al1 Au1 Pr3 70.21(4) 2 9_666 ?
Al1 Au1 Pr3 70.21(4) 4 9_666 ?
Al1 Au1 Pr3 139.011(8) 3 9_666 ?
Pr3 Au1 Pr3 81.760(10) . 9_666 ?
Au3 Au1 Pr3 67.754(15) . 1_455 ?
Al1 Au1 Pr3 70.21(4) . 1_455 ?
Al1 Au1 Pr3 139.011(8) 2 1_455 ?
Al1 Au1 Pr3 70.21(4) 4 1_455 ?
Al1 Au1 Pr3 139.011(8) 3 1_455 ?
Pr3 Au1 Pr3 135.51(3) . 1_455 ?
Pr3 Au1 Pr3 81.760(10) 9_666 1_455 ?
Au3 Au1 Pr3 67.754(15) . 9_656 ?
Al1 Au1 Pr3 70.21(4) . 9_656 ?
Al1 Au1 Pr3 139.011(8) 2 9_656 ?
Al1 Au1 Pr3 139.011(8) 4 9_656 ?
Al1 Au1 Pr3 70.21(4) 3 9_656 ?
Pr3 Au1 Pr3 81.760(10) . 9_656 ?
Pr3 Au1 Pr3 135.51(3) 9_666 9_656 ?
Pr3 Au1 Pr3 81.760(10) 1_455 9_656 ?
Al1 Au2 Al1 179.83(14) 4_655 11_655 ?
Al1 Au2 Al1 68.75(9) 4_655 12_665 ?
Al1 Au2 Al1 111.25(9) 11_655 12_665 ?
Al1 Au2 Al1 71.56(12) 4_655 2 ?
Al1 Au2 Al1 108.59(5) 11_655 2 ?
Al1 Au2 Al1 108.59(5) 12_665 2 ?
Al1 Au2 Al1 108.59(5) 4_655 10_665 ?
Al1 Au2 Al1 71.56(12) 11_655 10_665 ?
Al1 Au2 Al1 71.27(12) 12_665 10_665 ?
Al1 Au2 Al1 68.75(9) 2 10_665 ?
Al1 Au2 Al1 111.25(9) 4_655 3 ?
Al1 Au2 Al1 68.75(9) 11_655 3 ?
Al1 Au2 Al1 179.83(14) 12_665 3 ?
Al1 Au2 Al1 71.27(12) 2 3 ?
Al1 Au2 Al1 108.59(5) 10_665 3 ?
Al1 Au2 Al1 108.59(5) 4_655 9_655 ?
Al1 Au2 Al1 71.27(12) 11_655 9_655 ?
Al1 Au2 Al1 71.56(12) 12_665 9_655 ?
Al1 Au2 Al1 179.83(14) 2 9_655 ?
Al1 Au2 Al1 111.25(9) 10_665 9_655 ?
Al1 Au2 Al1 108.59(5) 3 9_655 ?
Al1 Au2 Al1 71.27(12) 4_655 1_655 ?
Al1 Au2 Al1 108.59(5) 11_655 1_655 ?
Al1 Au2 Al1 108.59(5) 12_665 1_655 ?
Al1 Au2 Al1 111.25(9) 2 1_655 ?
Al1 Au2 Al1 179.83(14) 10_665 1_655 ?
Al1 Au2 Al1 71.56(12) 3 1_655 ?
Al1 Au2 Al1 68.75(9) 9_655 1_655 ?
Si3 Pr3 Si3 97.88(6) 9_656 1_655 ?
Si3 Pr3 Au3 0.0 9_656 9_656 ?
Si3 Pr3 Au3 97.88(6) 1_655 9_656 ?
Si3 Pr3 Au3 97.88(6) 9_656 1_655 ?
Si3 Pr3 Au3 0.00(16) 1_655 1_655 ?
Au3 Pr3 Au3 97.88(6) 9_656 1_655 ?
Si3 Pr3 Si3 136.53(16) 9_656 9_666 ?
Si3 Pr3 Si3 97.88(6) 1_655 9_666 ?
Au3 Pr3 Si3 136.53(16) 9_656 9_666 ?
Au3 Pr3 Si3 97.88(6) 1_655 9_666 ?
Si3 Pr3 Au3 136.53(16) 9_656 9_666 ?
Si3 Pr3 Au3 97.88(6) 1_655 9_666 ?
Au3 Pr3 Au3 136.53(16) 9_656 9_666 ?
Au3 Pr3 Au3 97.88(6) 1_655 9_666 ?
Si3 Pr3 Au3 0.00(16) 9_666 9_666 ?
Si3 Pr3 Au3 97.88(6) 9_656 . ?
Si3 Pr3 Au3 136.53(16) 1_655 . ?
Au3 Pr3 Au3 97.88(6) 9_656 . ?
Au3 Pr3 Au3 136.53(16) 1_655 . ?
Si3 Pr3 Au3 97.88(6) 9_666 . ?
Au3 Pr3 Au3 97.88(6) 9_666 . ?
Si3 Pr3 Au1 81.94(3) 9_656 . ?
Si3 Pr3 Au1 179.49(8) 1_655 . ?
Au3 Pr3 Au1 81.94(3) 9_656 . ?
Au3 Pr3 Au1 179.49(8) 1_655 . ?
Si3 Pr3 Au1 81.94(3) 9_666 . ?
Au3 Pr3 Au1 81.94(3) 9_666 . ?
Au3 Pr3 Au1 43.98(8) . . ?
Si3 Pr3 Si1 179.49(8) 9_656 9_666 ?
Si3 Pr3 Si1 81.94(3) 1_655 9_666 ?
Au3 Pr3 Si1 179.49(8) 9_656 9_666 ?
Au3 Pr3 Si1 81.94(3) 1_655 9_666 ?
Si3 Pr3 Si1 43.98(8) 9_666 9_666 ?
Au3 Pr3 Si1 43.98(8) 9_666 9_666 ?
Au3 Pr3 Si1 81.94(3) . 9_666 ?
Au1 Pr3 Si1 98.240(10) . 9_666 ?
Si3 Pr3 Au1 179.49(8) 9_656 9_666 ?
Si3 Pr3 Au1 81.94(3) 1_655 9_666 ?
Au3 Pr3 Au1 179.49(8) 9_656 9_666 ?
Au3 Pr3 Au1 81.94(3) 1_655 9_666 ?
Si3 Pr3 Au1 43.98(8) 9_666 9_666 ?
Au3 Pr3 Au1 43.98(8) 9_666 9_666 ?
Au3 Pr3 Au1 81.94(3) . 9_666 ?
Au1 Pr3 Au1 98.240(10) . 9_666 ?
Si1 Pr3 Au1 0.00(3) 9_666 9_666 ?
Au1 Al1 Si3 112.82(13) . 9_556 ?
Au1 Al1 Au3 112.82(13) . 9_556 ?
Si3 Al1 Au3 0.0 9_556 9_556 ?
Au1 Al1 Au2 108.15(8) . 1_455 ?
Si3 Al1 Au2 108.25(9) 9_556 1_455 ?
Au3 Al1 Au2 108.25(9) 9_556 1_455 ?
Au1 Al1 Au2 108.15(8) . 9_655 ?
Si3 Al1 Au2 108.25(9) 9_556 9_655 ?
Au3 Al1 Au2 108.25(9) 9_556 9_655 ?
Au2 Al1 Au2 111.25(9) 1_455 9_655 ?
Au1 Al1 Al1 123.49(16) . 9 ?
Si3 Al1 Al1 123.69(18) 9_556 9 ?
Au3 Al1 Al1 123.69(18) 9_556 9 ?
Au2 Al1 Al1 55.63(5) 1_455 9 ?
Au2 Al1 Al1 55.63(5) 9_655 9 ?
Au1 Al1 Pr3 64.77(5) . 1_455 ?
Si3 Al1 Pr3 64.30(8) 9_556 1_455 ?
Au3 Al1 Pr3 64.30(8) 9_556 1_455 ?
Au2 Al1 Pr3 85.38(3) 1_455 1_455 ?
Au2 Al1 Pr3 163.36(7) 9_655 1_455 ?
Al1 Al1 Pr3 141.01(3) 9 1_455 ?
Au1 Al1 Pr3 64.77(5) . 9_656 ?
Si3 Al1 Pr3 64.30(8) 9_556 9_656 ?
Au3 Al1 Pr3 64.30(8) 9_556 9_656 ?
Au2 Al1 Pr3 163.36(7) 1_455 9_656 ?
Au2 Al1 Pr3 85.38(3) 9_655 9_656 ?
Al1 Al1 Pr3 141.01(3) 9 9_656 ?
Pr3 Al1 Pr3 77.98(6) 1_455 9_656 ?
Au1 Au3 Al1 123.83(11) . 10_666 ?
Au1 Au3 Al1 123.83(11) . 9_556 ?
Al1 Au3 Al1 112.3(2) 10_666 9_556 ?
Au1 Au3 Al1 123.83(11) . 12_566 ?
Al1 Au3 Al1 71.94(10) 10_666 12_566 ?
Al1 Au3 Al1 71.94(10) 9_556 12_566 ?
Au1 Au3 Al1 123.83(11) . 11_656 ?
Al1 Au3 Al1 71.94(10) 10_666 11_656 ?
Al1 Au3 Al1 71.94(10) 9_556 11_656 ?
Al1 Au3 Al1 112.3(2) 12_566 11_656 ?
Au1 Au3 Pr3 68.27(8) . 9_656 ?
Al1 Au3 Pr3 138.75(4) 10_666 9_656 ?
Al1 Au3 Pr3 70.16(4) 9_556 9_656 ?
Al1 Au3 Pr3 138.74(4) 12_566 9_656 ?
Al1 Au3 Pr3 70.16(4) 11_656 9_656 ?
Au1 Au3 Pr3 68.27(8) . 1_455 ?
Al1 Au3 Pr3 138.74(4) 10_666 1_455 ?
Al1 Au3 Pr3 70.16(4) 9_556 1_455 ?
Al1 Au3 Pr3 70.16(4) 12_566 1_455 ?
Al1 Au3 Pr3 138.74(4) 11_656 1_455 ?
Pr3 Au3 Pr3 82.12(6) 9_656 1_455 ?
Au1 Au3 Pr3 68.27(8) . . ?
Al1 Au3 Pr3 70.16(4) 10_666 . ?
Al1 Au3 Pr3 138.74(4) 9_556 . ?
Al1 Au3 Pr3 138.74(4) 12_566 . ?
Al1 Au3 Pr3 70.16(4) 11_656 . ?
Pr3 Au3 Pr3 82.12(6) 9_656 . ?
Pr3 Au3 Pr3 136.53(16) 1_455 . ?
Au1 Au3 Pr3 68.27(8) . 9_666 ?
Al1 Au3 Pr3 70.16(4) 10_666 9_666 ?
Al1 Au3 Pr3 138.74(4) 9_556 9_666 ?
Al1 Au3 Pr3 70.16(4) 12_566 9_666 ?
Al1 Au3 Pr3 138.74(4) 11_656 9_666 ?
Pr3 Au3 Pr3 136.53(16) 9_656 9_666 ?
Pr3 Au3 Pr3 82.12(6) 1_455 9_666 ?
Pr3 Au3 Pr3 82.12(6) . 9_666 ?

loop_
_geom_bond_atom_site_label_1
_geom_bond_atom_site_label_2
_geom_bond_distance
_geom_bond_site_symmetry_2
_geom_bond_publ_flag
Au1 Au3 2.441(5) . ?
Au1 Al1 2.554(3) . ?
Au1 Al1 2.554(3) 2 ?
Au1 Al1 2.554(3) 4 ?
Au1 Al1 2.554(3) 3 ?
Au1 Pr3 3.2652(6) . ?
Au1 Pr3 3.2652(6) 9_666 ?
Au1 Pr3 3.2652(6) 1_455 ?
Au1 Pr3 3.2652(6) 9_656 ?
Au2 Al1 2.5891(15) 4_655 ?
Au2 Al1 2.5891(15) 11_655 ?
Au2 Al1 2.5891(15) 12_665 ?
Au2 Al1 2.5891(15) 2 ?
Au2 Al1 2.5891(15) 10_665 ?
Au2 Al1 2.5891(15) 3 ?
Au2 Al1 2.5891(15) 9_655 ?
Au2 Al1 2.5891(15) 1_655 ?
Pr3 Si3 3.2534(19) 9_656 ?
Pr3 Si3 3.2534(19) 1_655 ?
Pr3 Au3 3.2534(19) 9_656 ?
Pr3 Au3 3.2534(19) 1_655 ?
Pr3 Si3 3.2534(19) 9_666 ?
Pr3 Au3 3.2534(19) 9_666 ?
Pr3 Au3 3.2534(19) . ?
Pr3 Si1 3.2652(6) 9_666 ?
Pr3 Au1 3.2652(6) 9_666 ?
Al1 Si3 2.577(4) 9_556 ?
Al1 Au3 2.577(4) 9_556 ?
Al1 Au2 2.5891(15) 1_455 ?
Al1 Au2 2.5891(15) 9_655 ?
Al1 Al1 2.924(5) 9 ?
Al1 Pr3 3.396(2) 1_455 ?
Al1 Pr3 3.396(2) 9_656 ?
Au3 Al1 2.577(4) 10_666 ?
Au3 Al1 2.577(4) 9_556 ?
Au3 Al1 2.577(4) 12_566 ?
Au3 Al1 2.577(4) 11_656 ?
Au3 Pr3 3.2534(19) 9_656 ?
Au3 Pr3 3.2534(19) 1_455 ?
Au3 Pr3 3.2534(19) 9_666 ?
